data_7134682
loop_
_publ_author_name
'Sheernaly, Nandan'
'Steinbrueck, Axel'
'Ochs, Jasmine'
'Peeters, Frank'
'Fiedler, Ronja'
'Narberhaus, Franz'
'Heinen-Weiler, Jacqueline'
'Metzler-Nolte, Nils'

_publ_section_title
;
 Design and application of a non-toxic platinum derivative of the metal
 chelator Dp44mT for use as a long-term stable lysosome tracker
;
_journal_issue 54
_journal_name_full 'Chemical Communications'
_journal_page_first 9964
_journal_page_last 9967
_journal_paper_doi 10.1039/D5CC01596K
_journal_volume 61
_journal_year 2025
_chemical_formula_moiety 'C14 H14 Cl N5 Pt S'
_chemical_formula_sum 'C14 H14 Cl N5 Pt S'
_chemical_formula_weight 514.897
_chemical_properties_physical Hygroscopic
_space_group_crystal_system monoclinic
_space_group_IT_number 14
_space_group_name_Hall '-P 2yn'
_space_group_name_H-M_alt 'P 1 21/n 1'
_symmetry_Int_Tables_number 14
_atom_sites_solution_primary dual
_audit_creation_date 2024-11-21
_audit_creation_method
;
Olex2 1.5
(compiled 2023.03.06 svn.rbb2c1857 for OlexSys, GUI svn.r6748)
;
_audit_update_record
;
2025-02-27 deposited with the CCDC.	2025-05-23 downloaded from the CCDC.
;
_cell_angle_alpha 90
_cell_angle_beta 101.726(1)
_cell_angle_gamma 90
_cell_formula_units_Z 4
_cell_length_a 11.3054(2)
_cell_length_b 8.7072(1)
_cell_length_c 15.9931(2)
_cell_measurement_reflns_used 7469
_cell_measurement_temperature 100.00(14)
_cell_measurement_theta_max 76.1620
_cell_measurement_theta_min 4.3840
_cell_volume 1541.48(4)
_computing_cell_refinement 'CrysAlisPro 1.171.41.93a (Rigaku OD, 2020)'
_computing_data_collection 'CrysAlisPro 1.171.41.93a (Rigaku OD, 2020)'
_computing_data_reduction 'CrysAlisPro 1.171.41.93a (Rigaku OD, 2020)'
_computing_molecular_graphics 'Olex2 1.5 (Dolomanov et al., 2009)'
_computing_publication_material 'Olex2 1.5 (Dolomanov et al., 2009)'
_computing_structure_refinement 'olex2.refine 1.5 (Bourhis et al., 2015)'
_computing_structure_solution 'SHELXT 2018/2 (Sheldrick, 2018)'
_diffrn_ambient_environment N~2~
_diffrn_ambient_temperature 100.00(14)
_diffrn_detector 'Hybrid Pixel Array Detector'
_diffrn_detector_area_resol_mean 10.0000
_diffrn_detector_type HyPix
_diffrn_measured_fraction_theta_full 0.9979
_diffrn_measured_fraction_theta_max 0.9398
_diffrn_measurement_details
;
List of Runs (angles in degrees, time in seconds):

  # Type    Start    End  Width  t~exp~   \w     \q     \k     \f   Frames
#--------------------------------------------------------------------------
  1  \w     45.00 115.00   0.50    0.05    --   47.28  26.00 -36.00  140
  2  \w    145.00 175.00   0.50    0.08    --  105.91 125.00-180.00   60
  3  \w     96.00 137.00   0.50    0.08    --  105.91 125.00-180.00   82
  4  \w     94.00 171.00   0.50    0.08    --  105.91  26.00 -36.00  154
  5  \w    106.00 175.00   0.50    0.08    --  105.91 125.00 150.00  138
  6  \w    -46.00 -20.00   0.50    0.08    --  -91.75  45.00 120.00   52
  7  \w    -54.00 -19.00   0.50    0.08    --  -91.75  61.00 150.00   70
  8  \w    -63.00 -22.00   0.50    0.08    --  -91.75  61.00 120.00   82
  9  \w    -67.00 -30.00   0.50    0.08    --  -91.75  61.00  60.00   74
 10  \w    -48.00 -21.00   0.50    0.08    --  -91.75  45.00  30.00   54
 11  \w    -46.00 -20.00   0.50    0.08    --  -91.75  45.00  90.00   52
 12  \w    -45.00 -20.00   0.50    0.08    --  -91.75  45.00 -60.00   50
 13  \w    -53.00 -26.00   0.50    0.08    --  -91.75  61.00 -90.00   54
 14  \w    -48.00 -23.00   0.50    0.08    --  -91.75  45.00-150.00   50
 15  \w    -48.00 -20.00   0.50    0.08    --  -91.75  45.00-120.00   56
 16  \w    -48.00 -23.00   0.50    0.08    --  -91.75  45.00 -90.00   50
 17  \w    -47.00 -20.00   0.50    0.08    --  -91.75  45.00 -30.00   54
 18  \w   -113.00 -42.00   0.50    0.05    --  -47.28 -26.00 160.00  142
 19  \w   -120.00 -94.00   0.50    0.08    --  -91.75 -26.00 160.00   52
 20  \w     -1.00  30.00   0.50    0.05    --   47.28 -26.00 160.00   62
 21  \w     37.00  62.00   0.50    0.08    --  105.91 -61.00 120.00   50
 22  \w    -18.00  29.00   0.50    0.05    --   47.28 -19.00  30.00   94
 23  \w     33.00  67.00   0.50    0.08    --  105.91 -61.00-120.00   68
 24  \w     38.00  65.00   0.50    0.08    --  105.91 -61.00-180.00   54
 25  \w     54.00 105.00   0.50    0.08    --  105.91 -94.00 -30.00  102
 26  \w    -28.00   0.00   0.50    0.05    --  -47.28  26.00 -36.00   56
 27  \w    -10.00  25.00   0.50    0.05    --  -47.28  19.00  90.00   70
;
_diffrn_measurement_device 'four-circle diffractometer'
_diffrn_measurement_device_type 'XtaLAB Synergy, Dualflex, HyPix'
_diffrn_measurement_method '\w scans'
_diffrn_orient_matrix_type 'CrysAlisPro convention (1999,Acta A55,543-557)'
_diffrn_orient_matrix_UB_11 0.0677199000
_diffrn_orient_matrix_UB_12 -0.0283153000
_diffrn_orient_matrix_UB_13 -0.0730201000
_diffrn_orient_matrix_UB_21 0.1117918000
_diffrn_orient_matrix_UB_22 -0.0537166000
_diffrn_orient_matrix_UB_23 0.0653878000
_diffrn_orient_matrix_UB_31 -0.0478395000
_diffrn_orient_matrix_UB_32 -0.1661123000
_diffrn_orient_matrix_UB_33 -0.0088141000
_diffrn_radiation_monochromator mirror
_diffrn_radiation_probe x-ray
_diffrn_radiation_type 'Cu K\a'
_diffrn_radiation_wavelength 1.54184
_diffrn_reflns_av_R_equivalents 0.0416
_diffrn_reflns_av_unetI/netI 0.0348
_diffrn_reflns_Laue_measured_fraction_full 0.9979
_diffrn_reflns_Laue_measured_fraction_max 0.9398
_diffrn_reflns_limit_h_max 14
_diffrn_reflns_limit_h_min -13
_diffrn_reflns_limit_k_max 4
_diffrn_reflns_limit_k_min -10
_diffrn_reflns_limit_l_max 20
_diffrn_reflns_limit_l_min -18
_diffrn_reflns_number 11035
_diffrn_reflns_point_group_measured_fraction_full 0.9979
_diffrn_reflns_point_group_measured_fraction_max 0.9398
_diffrn_reflns_theta_full 67.6840
_diffrn_reflns_theta_max 76.81
_diffrn_reflns_theta_min 4.40
_diffrn_source 'micro-focus sealed X-ray tube'
_diffrn_source_type 'PhotonJet (Cu) X-ray Source'
_exptl_absorpt_coefficient_mu 19.913
_exptl_absorpt_correction_T_max 1.00000
_exptl_absorpt_correction_T_min 0.46492
_exptl_absorpt_correction_type multi-scan
_exptl_absorpt_process_details
;
CrysAlisPro 1.171.41.93a (Rigaku Oxford Diffraction, 2020)
Empirical absorption correction using spherical harmonics,
implemented in SCALE3 ABSPACK scaling algorithm.
;
_exptl_crystal_colour 'clear reddish orange'
_exptl_crystal_colour_lustre clear
_exptl_crystal_colour_modifier reddish
_exptl_crystal_colour_primary orange
_exptl_crystal_density_diffrn 2.219
_exptl_crystal_description block
_exptl_crystal_F_000 964.729
_exptl_crystal_recrystallization_method 'grown by slow evaporation of pentane into acetonitrile'
_exptl_crystal_size_max 0.1
_exptl_crystal_size_mid 0.1
_exptl_crystal_size_min 0.1
_refine_diff_density_max 1.2683
_refine_diff_density_min -1.5460
_refine_diff_density_rms 0.2037
_refine_ls_d_res_high 0.7918
_refine_ls_d_res_low 10.0533
_refine_ls_goodness_of_fit_ref 1.0439
_refine_ls_hydrogen_treatment mixed
_refine_ls_matrix_type full
_refine_ls_number_constraints 23
_refine_ls_number_parameters 204
_refine_ls_number_reflns 3046
_refine_ls_number_restraints 0
_refine_ls_restrained_S_all 1.0439
_refine_ls_R_factor_all 0.0282
_refine_ls_R_factor_gt 0.0267
_refine_ls_shift/su_max 0.0009
_refine_ls_shift/su_mean 0.0000
_refine_ls_structure_factor_coef Fsqd
_refine_ls_weighting_details 'w=1/[\s^2^(Fo^2^)+(0.0470P)^2^+1.2568P] where P=(Fo^2^+2Fc^2^)/3'
_refine_ls_weighting_scheme calc
_refine_ls_wR_factor_gt 0.0725
_refine_ls_wR_factor_ref 0.0740
_reflns_Friedel_coverage 0.0
_reflns_limit_h_max 10
_reflns_limit_h_min -14
_reflns_limit_k_max 10
_reflns_limit_k_min 0
_reflns_limit_l_max 20
_reflns_limit_l_min -9
_reflns_number_gt 2881
_reflns_number_total 3046
_reflns_threshold_expression I>=2u(I)
_cod_data_source_file d5cc01596k2.cif
_cod_data_source_block NMN-JO-NS-184_auto_a
_cod_depositor_comments 'Adding full bibliography for 7134682.cif.'
_cod_database_code 7134682
_olex2_refinement_description
;
1. Fixed Uiso
 At 1.5 times of:
  All C(H,H,H) groups, H1 of C1
 At 1.2 times of:
  H10 of C10, H9 of C9, H11 of C11, H8 of C8, H2 of C2, H4 of C4, H3 of C3
2.a Aromatic/amide H refined with riding coordinates:
 C8(H8), C9(H9), C10(H10), C11(H11), C2(H2), C3(H3), C4(H4)
2.b Idealised Me refined as rotating group:
 C13(H13a,H13b,H13c), C14(H14a,H14b,H14c)
;
_olex2_submission_special_instructions 'No special instructions were received'
_oxdiff_exptl_absorpt_empirical_details
;
Empirical correction (ABSPACK) includes:
- Absorption correction using spherical harmonics
- Frame scaling
;
_oxdiff_exptl_absorpt_empirical_full_max 1.892
_oxdiff_exptl_absorpt_empirical_full_min 0.767

loop_
_space_group_symop_id
_space_group_symop_operation_xyz
1 x,y,z
2 -x+1/2,y+1/2,-z+1/2
3 -x,-y,-z
4 x-1/2,-y-1/2,z-1/2

loop_
_atom_site_label
_atom_site_type_symbol
_atom_site_fract_x
_atom_site_fract_y
_atom_site_fract_z
_atom_site_U_iso_or_equiv
_atom_site_adp_type
_atom_site_occupancy
_atom_site_refinement_flags_posn
C6 C 0.2584(4) 0.6891(4) 0.4673(3) 0.0124(8) Uani 1.000000 .
C7 C 0.2308(3) 0.7687(4) 0.5432(3) 0.0123(8) Uani 1.000000 .
C8 C 0.3059(4) 0.7519(5) 0.6234(3) 0.0165(8) Uani 1.000000 .
H8 H 0.3781(4) 0.6933(5) 0.6301(3) 0.0197(10) Uiso 1.000000 R
C9 C 0.2735(4) 0.8219(5) 0.6930(3) 0.0185(9) Uani 1.000000 .
H9 H 0.3216(4) 0.8096(5) 0.7486(3) 0.0221(10) Uiso 1.000000 R
C10 C 0.1696(4) 0.9104(5) 0.6800(3) 0.0186(9) Uani 1.000000 .
H10 H 0.1462(4) 0.9620(5) 0.7264(3) 0.0223(11) Uiso 1.000000 R
C11 C 0.1005(4) 0.9224(5) 0.5985(3) 0.0166(9) Uani 1.000000 .
H11 H 0.0296(4) 0.9837(5) 0.5904(3) 0.0199(11) Uiso 1.000000 R
C12 C 0.5657(4) 0.7409(5) 0.4792(3) 0.0151(8) Uani 1.000000 .
C13 C 0.6466(4) 0.8985(5) 0.6039(3) 0.0206(9) Uani 1.000000 .
H13a H 0.584(2) 0.976(3) 0.5875(4) 0.0309(13) Uiso 1.000000 GR
H13b H 0.623(3) 0.8281(8) 0.6455(9) 0.0309(13) Uiso 1.000000 GR
H13c H 0.7230(9) 0.949(3) 0.6293(12) 0.0309(13) Uiso 1.000000 GR
C14 C 0.7823(4) 0.7937(6) 0.5106(3) 0.0230(10) Uani 1.000000 .
H14a H 0.7802(7) 0.812(4) 0.4499(5) 0.0345(14) Uiso 1.000000 GR
H14b H 0.8371(8) 0.868(3) 0.5450(17) 0.0345(14) Uiso 1.000000 GR
H14c H 0.8112(13) 0.6892(14) 0.526(2) 0.0345(14) Uiso 1.000000 GR
N2 N 0.1279(3) 0.8522(4) 0.5297(2) 0.0144(7) Uani 1.000000 .
C2 C 0.0183(4) 0.4114(5) 0.2949(3) 0.0195(9) Uani 1.000000 .
H2 H -0.0321(4) 0.3455(5) 0.2556(3) 0.0234(11) Uiso 1.000000 R
N3 N 0.3685(3) 0.6841(4) 0.4512(2) 0.0127(7) Uani 1.000000 .
C3 C -0.0269(4) 0.4891(5) 0.3565(3) 0.0168(8) Uani 1.000000 .
H3 H -0.1091(4) 0.4768(5) 0.3603(3) 0.0201(10) Uiso 1.000000 R
N4 N 0.4593(3) 0.7615(4) 0.5020(2) 0.0153(7) Uani 1.000000 .
C4 C 0.0478(4) 0.5856(5) 0.4131(3) 0.0156(8) Uani 1.000000 .
H4 H 0.0168(4) 0.6412(5) 0.4550(3) 0.0188(10) Uiso 1.000000 R
N5 N 0.6615(3) 0.8118(4) 0.5278(2) 0.0178(7) Uani 1.000000 .
C5 C 0.1689(4) 0.5999(5) 0.4077(3) 0.0139(8) Uani 1.000000 .
Pt1 Pt 0.392262(14) 0.559546(18) 0.354012(10) 0.01152(9) Uani 1.000000 .
Cl1 Cl 0.41402(9) 0.40710(12) 0.23941(6) 0.0167(2) Uani 1.000000 .
S1 S 0.58767(9) 0.63356(12) 0.39103(6) 0.0157(2) Uani 1.000000 .
N1 N 0.2122(3) 0.5217(4) 0.3462(2) 0.0137(7) Uani 1.000000 .
C1 C 0.1385(4) 0.4312(4) 0.2913(3) 0.0156(9) Uani 1.000000 .
H1 H 0.176(5) 0.378(7) 0.252(4) 0.0234(13) Uiso 1.000000 R

loop_
_atom_site_aniso_label
_atom_site_aniso_U_11
_atom_site_aniso_U_22
_atom_site_aniso_U_33
_atom_site_aniso_U_12
_atom_site_aniso_U_13
_atom_site_aniso_U_23
C6 0.0180(19) 0.0079(17) 0.0102(18) 0.0034(15) 0.0003(15) 0.0007(15)
C7 0.0144(19) 0.0096(17) 0.0128(19) -0.0005(15) 0.0024(15) -0.0004(15)
C8 0.021(2) 0.017(2) 0.0118(19) -0.0029(17) 0.0035(16) -0.0004(16)
C9 0.020(2) 0.019(2) 0.015(2) -0.0004(17) 0.0003(16) -0.0004(17)
C10 0.025(2) 0.0194(19) 0.013(2) -0.0055(19) 0.0091(18) -0.0035(18)
C11 0.015(2) 0.016(2) 0.020(2) 0.0009(16) 0.0057(18) 0.0010(17)
C12 0.0167(19) 0.0151(19) 0.0120(19) -0.0014(16) -0.0004(15) 0.0022(16)
C13 0.023(2) 0.019(2) 0.017(2) -0.0031(19) -0.0043(17) -0.0020(18)
C14 0.019(2) 0.025(2) 0.025(2) -0.0036(18) 0.0036(18) 0.0061(19)
N2 0.0158(16) 0.0141(16) 0.0131(17) 0.0010(13) 0.0021(13) -0.0007(13)
C2 0.023(2) 0.018(2) 0.016(2) -0.0072(18) -0.0005(18) 0.0025(17)
N3 0.0140(16) 0.0106(15) 0.0126(17) -0.0009(13) 0.0008(13) 0.0016(13)
C3 0.016(2) 0.017(2) 0.017(2) -0.0027(17) 0.0021(16) 0.0048(17)
N4 0.0165(17) 0.0128(16) 0.0149(17) -0.0020(13) -0.0006(13) -0.0013(13)
C4 0.018(2) 0.0157(19) 0.014(2) 0.0001(16) 0.0043(17) 0.0007(16)
N5 0.0142(17) 0.0232(18) 0.0152(18) -0.0041(15) 0.0007(14) -0.0012(15)
C5 0.0152(19) 0.0101(17) 0.016(2) -0.0030(16) 0.0031(16) 0.0020(17)
Pt1 0.01417(12) 0.01125(13) 0.00876(12) -0.00053(5) 0.00143(8) 0.00072(5)
Cl1 0.0189(5) 0.0205(4) 0.0106(4) 0.0005(4) 0.0028(4) -0.0035(4)
S1 0.0144(4) 0.0179(5) 0.0148(5) -0.0008(4) 0.0027(4) -0.0000(4)
N1 0.0189(18) 0.0129(15) 0.0092(16) -0.0008(14) 0.0031(14) 0.0004(14)
C1 0.024(2) 0.014(2) 0.009(2) -0.0007(15) 0.0027(18) -0.0022(15)

loop_
_atom_type_symbol
_atom_type_scat_dispersion_real
_atom_type_scat_dispersion_imag
_atom_type_scat_Cromer_Mann_a1
_atom_type_scat_Cromer_Mann_a2
_atom_type_scat_Cromer_Mann_a3
_atom_type_scat_Cromer_Mann_a4
_atom_type_scat_Cromer_Mann_b1
_atom_type_scat_Cromer_Mann_b2
_atom_type_scat_Cromer_Mann_b3
_atom_type_scat_Cromer_Mann_b4
_atom_type_scat_Cromer_Mann_c
_atom_type_scat_source
_atom_type_scat_dispersion_source
C 0.01920 0.00962 2.31000 1.02000 1.58860 0.86500 20.84390 10.20750 0.56870 51.65120 0.21560 'International Tables Volume C Table 6.1.1.4 (pp. 500-502)' 'Henke, Gullikson and Davis, At. Data and Nucl. Data Tables, 1993, 54, 2'
Cl 0.36843 0.69943 11.46040 7.19640 6.25560 1.64550 0.01040 1.16620 18.51940 47.77840 -9.55740 'International Tables Volume C Table 6.1.1.4 (pp. 500-502)' 'Henke, Gullikson and Davis, At. Data and Nucl. Data Tables, 1993, 54, 2'
H 0.00000 0.00000 0.49300 0.32291 0.14019 0.04081 10.51090 26.12570 3.14236 57.79970 0.00304 'International Tables Volume C Table 6.1.1.4 (pp. 500-502)' 'Henke, Gullikson and Davis, At. Data and Nucl. Data Tables, 1993, 54, 2'
N 0.03256 0.01839 12.21260 3.13220 2.01250 1.16630 0.00570 9.89330 28.99750 0.58260 -11.52900 'International Tables Volume C Table 6.1.1.4 (pp. 500-502)' 'Henke, Gullikson and Davis, At. Data and Nucl. Data Tables, 1993, 54, 2'
Pt -4.33214 7.24634 27.00590 17.76390 15.71310 5.78370 1.51293 8.81174 0.42459 38.61030 11.68830 'International Tables Volume C Table 6.1.1.4 (pp. 500-502)' 'Henke, Gullikson and Davis, At. Data and Nucl. Data Tables, 1993, 54, 2'
S 0.33537 0.55136 6.90530 5.20340 1.43790 1.58630 1.46790 22.21510 0.25360 56.17200 0.86690 'International Tables Volume C Table 6.1.1.4 (pp. 500-502)' 'Henke, Gullikson and Davis, At. Data and Nucl. Data Tables, 1993, 54, 2'

loop_
_geom_angle_atom_site_label_1
_geom_angle_atom_site_label_2
_geom_angle_atom_site_label_3
_geom_angle
_geom_angle_site_symmetry_1
_geom_angle_site_symmetry_3
_geom_angle_publ_flag
N3 C6 C7 122.4(4) . . ?
C5 C6 C7 123.2(4) . . ?
C5 C6 N3 114.2(4) . . ?
C8 C7 C6 120.9(4) . . ?
N2 C7 C6 115.9(3) . . ?
N2 C7 C8 123.2(4) . . ?
H8 C8 C7 120.6(2) . . ?
C9 C8 C7 118.9(4) . . ?
C9 C8 H8 120.6(3) . . ?
H9 C9 C8 120.7(3) . . ?
C10 C9 C8 118.7(4) . . ?
C10 C9 H9 120.7(3) . . ?
H10 C10 C9 120.5(3) . . ?
C11 C10 C9 118.9(4) . . ?
C11 C10 H10 120.5(3) . . ?
H11 C11 C10 118.1(3) . . ?
N2 C11 C10 123.9(4) . . ?
N2 C11 H11 118.1(2) . . ?
N5 C12 N4 116.2(4) . . ?
S1 C12 N4 125.0(3) . . ?
S1 C12 N5 118.7(3) . . ?
H13b C13 H13a 109.5 . . ?
H13c C13 H13a 109.5 . . ?
H13c C13 H13b 109.5 . . ?
N5 C13 H13a 109.5 . . ?
N5 C13 H13b 109.5 . . ?
N5 C13 H13c 109.5 . . ?
H14b C14 H14a 109.5 . . ?
H14c C14 H14a 109.5 . . ?
H14c C14 H14b 109.5 . . ?
N5 C14 H14a 109.5 . . ?
N5 C14 H14b 109.5 . . ?
N5 C14 H14c 109.5 . . ?
C11 N2 C7 116.4(4) . . ?
C3 C2 H2 120.7(3) . . ?
C1 C2 H2 120.7(3) . . ?
C1 C2 C3 118.6(4) . . ?
N4 N3 C6 119.8(3) . . ?
Pt1 N3 C6 117.3(3) . . ?
Pt1 N3 N4 122.9(3) . . ?
H3 C3 C2 120.0(3) . . ?
C4 C3 C2 120.0(4) . . ?
C4 C3 H3 120.0(3) . . ?
N3 N4 C12 112.5(3) . . ?
H4 C4 C3 120.4(3) . . ?
C5 C4 C3 119.2(4) . . ?
C5 C4 H4 120.4(3) . . ?
C13 N5 C12 120.0(4) . . ?
C14 N5 C12 121.1(4) . . ?
C14 N5 C13 118.7(4) . . ?
C4 C5 C6 124.3(4) . . ?
N1 C5 C6 115.6(4) . . ?
N1 C5 C4 120.0(4) . . ?
Cl1 Pt1 N3 177.87(10) . . ?
S1 Pt1 N3 85.33(10) . . ?
S1 Pt1 Cl1 96.62(4) . . ?
N1 Pt1 N3 80.91(14) . . ?
N1 Pt1 Cl1 97.12(10) . . ?
N1 Pt1 S1 166.22(10) . . ?
Pt1 S1 C12 94.14(14) . . ?
Pt1 N1 C5 112.0(3) . . ?
C1 N1 C5 120.0(4) . . ?
C1 N1 Pt1 128.0(3) . . ?
N1 C1 C2 122.1(4) . . ?
H1 C1 C2 123(3) . . ?
H1 C1 N1 115(3) . . ?

loop_
_geom_bond_atom_site_label_1
_geom_bond_atom_site_label_2
_geom_bond_distance
_geom_bond_site_symmetry_2
_geom_bond_publ_flag
C6 C7 1.485(6) . ?
C6 N3 1.322(5) . ?
C6 C5 1.464(6) . ?
C7 C8 1.394(6) . ?
C7 N2 1.352(5) . ?
C8 H8 0.9500 . ?
C8 C9 1.382(6) . ?
C9 H9 0.9500 . ?
C9 C10 1.385(7) . ?
C10 H10 0.9500 . ?
C10 C11 1.380(7) . ?
C11 H11 0.9500 . ?
C11 N2 1.348(6) . ?
C12 N4 1.340(6) . ?
C12 N5 1.347(5) . ?
C12 S1 1.750(4) . ?
C13 H13a 0.9800 . ?
C13 H13b 0.9800 . ?
C13 H13c 0.9800 . ?
C13 N5 1.471(6) . ?
C14 H14a 0.9800 . ?
C14 H14b 0.9800 . ?
C14 H14c 0.9800 . ?
C14 N5 1.456(6) . ?
C2 H2 0.9500 . ?
C2 C3 1.377(7) . ?
C2 C1 1.383(7) . ?
N3 N4 1.352(5) . ?
N3 Pt1 1.958(3) . ?
C3 H3 0.9500 . ?
C3 C4 1.388(6) . ?
C4 H4 0.9500 . ?
C4 C5 1.395(6) . ?
C5 N1 1.366(6) . ?
Pt1 Cl1 2.3162(10) . ?
Pt1 S1 2.2615(10) . ?
Pt1 N1 2.041(4) . ?
N1 C1 1.337(6) . ?
C1 H1 0.94(6) . ?

loop_
_geom_torsion_atom_site_label_1
_geom_torsion_atom_site_label_2
_geom_torsion_atom_site_label_3
_geom_torsion_atom_site_label_4
_geom_torsion
_geom_torsion_site_symmetry_1
_geom_torsion_site_symmetry_2
_geom_torsion_site_symmetry_3
_geom_torsion_site_symmetry_4
_geom_torsion_publ_flag
C6 C7 C8 C9 -176.8(4) . . . . ?
C6 C7 N2 C11 178.7(3) . . . . ?
C6 N3 N4 C12 177.9(4) . . . . ?
C6 C5 C4 C3 -175.4(4) . . . . ?
C6 C5 N1 Pt1 -1.9(4) . . . . ?
C6 C5 N1 C1 176.8(3) . . . . ?
C7 C8 C9 C10 -2.1(5) . . . . ?
C7 N2 C11 C10 -1.4(4) . . . . ?
C8 C9 C10 C11 1.6(5) . . . . ?
C9 C10 C11 N2 0.2(5) . . . . ?
C12 N4 N3 Pt1 -1.1(4) . . . . ?
C2 C3 C4 C5 -1.3(5) . . . . ?
C2 C1 N1 C5 -0.9(5) . . . . ?
C2 C1 N1 Pt1 177.6(3) . . . . ?
C3 C4 C5 N1 1.2(5) . . . . ?
C4 C5 N1 Pt1 -178.8(3) . . . . ?
C4 C5 N1 C1 -0.1(5) . . . . ?
